data_1571243
loop_
_publ_author_name
'Gerz, Isabelle'
'Aunan, Erlend S.'
'Finelli, Valeria'
'Abu Rasheed, Mouhammad'
'Deplano, Gabriele'
'Cortez S P, Rafael'
'Schmidtke, Inga L.'
'Wragg, David S.'
'Signorile, Matteo'
'Hylland, Knut T.'
'Borfecchia, Elisa'
'Lillerud, Karl Petter'
'Bordiga, Silvia'
'Olsbye, Unni'
'Amedjkouh, Mohamed'

_publ_section_title
;
 Enabling a bioinspired <i>N</i>,<i>N</i>,<i>N</i>-copper coordination
 motif through spatial control in UiO-67: synthesis and reactivity.
;
_journal_issue 19
_journal_name_full 'Dalton transactions (Cambridge, England : 2003)'
_journal_page_first 8141
_journal_page_last 8153
_journal_paper_doi 10.1039/d3dt03096b
_journal_volume 53
_journal_year 2024
_chemical_formula_moiety 'C38 H36 Cu N8 O8'
_chemical_formula_sum 'C38 H36 Cu N8 O8'
_chemical_formula_weight 796.29
_space_group_crystal_system triclinic
_space_group_IT_number 2
_space_group_name_Hall '-P 1'
_space_group_name_H-M_alt 'P -1'
_atom_sites_solution_hydrogens geom
_atom_sites_solution_primary dual
_audit_creation_date 2024-01-16
_audit_creation_method
;
Olex2 1.5
(compiled 2023.08.24 svn.re1ec1418 for OlexSys, GUI svn.r6817)
;
_audit_update_record
;
2024-02-05 deposited with the CCDC.	2024-02-16 downloaded from the CCDC.
;
_cell_angle_alpha 95.020(7)
_cell_angle_beta 91.808(9)
_cell_angle_gamma 100.397(9)
_cell_formula_units_Z 2
_cell_length_a 7.0232(12)
_cell_length_b 13.372(2)
_cell_length_c 20.612(3)
_cell_measurement_reflns_used 2625
_cell_measurement_temperature 100.00
_cell_measurement_theta_max 20.25
_cell_measurement_theta_min 2.64
_cell_volume 1894.5(5)
_computing_cell_refinement 'SAINT V8.40B (Bruker, 2019)'
_computing_data_collection 'Bruker Apex 3, Bruker 2019'
_computing_data_reduction 'SAINT V8.40B (Bruker, 2019)'
_computing_molecular_graphics 'Olex2 1.5 (Dolomanov et al., 2009)'
_computing_publication_material 'Olex2 1.5 (Dolomanov et al., 2009)'
_computing_structure_refinement 'SHELXL 2018/3 (Sheldrick, 2015)'
_computing_structure_solution 'SHELXT 2018/2 (Sheldrick, 2018)'
_diffrn_ambient_temperature 100.00
_diffrn_measured_fraction_theta_full 0.993
_diffrn_measured_fraction_theta_max 0.993
_diffrn_measurement_device_type 'Bruker D8 Venture'
_diffrn_measurement_method '\f and \w scans'
_diffrn_radiation_type MoK\a
_diffrn_radiation_wavelength 0.71073
_diffrn_reflns_av_R_equivalents 0.0689
_diffrn_reflns_av_unetI/netI 0.0643
_diffrn_reflns_Laue_measured_fraction_full 0.993
_diffrn_reflns_Laue_measured_fraction_max 0.993
_diffrn_reflns_limit_h_max 7
_diffrn_reflns_limit_h_min -7
_diffrn_reflns_limit_k_max 13
_diffrn_reflns_limit_k_min -13
_diffrn_reflns_limit_l_max 20
_diffrn_reflns_limit_l_min -20
_diffrn_reflns_number 17194
_diffrn_reflns_point_group_measured_fraction_full 0.993
_diffrn_reflns_point_group_measured_fraction_max 0.993
_diffrn_reflns_theta_full 21.035
_diffrn_reflns_theta_max 21.035
_diffrn_reflns_theta_min 1.764
_diffrn_source_current 1.0
_diffrn_source_power 0.05
_diffrn_source_voltage 50.0
_diffrn_standards_number 0
_exptl_absorpt_coefficient_mu 0.639
_exptl_absorpt_correction_T_max 0.7446
_exptl_absorpt_correction_T_min 0.6570
_exptl_absorpt_correction_type multi-scan
_exptl_absorpt_process_details
;
SADABS-2016/2 (Bruker,2016/2) was used for absorption correction.
wR2(int) was 0.0909 before and 0.0592 after correction.
The Ratio of minimum to maximum transmission is 0.8824.
The \l/2 correction factor is Not present.
;
_exptl_crystal_colour yellow
_exptl_crystal_colour_primary yellow
_exptl_crystal_density_diffrn 1.396
_exptl_crystal_description needle
_exptl_crystal_F_000 826
_exptl_crystal_size_max 0.18
_exptl_crystal_size_mid 0.128
_exptl_crystal_size_min 0.052
_refine_diff_density_max 0.923
_refine_diff_density_min -0.934
_refine_diff_density_rms 0.121
_refine_ls_extinction_method none
_refine_ls_goodness_of_fit_ref 1.166
_refine_ls_hydrogen_treatment constr
_refine_ls_matrix_type full
_refine_ls_number_parameters 332
_refine_ls_number_reflns 4059
_refine_ls_number_restraints 36
_refine_ls_restrained_S_all 1.161
_refine_ls_R_factor_all 0.1283
_refine_ls_R_factor_gt 0.1064
_refine_ls_shift/su_max 0.000
_refine_ls_shift/su_mean 0.000
_refine_ls_structure_factor_coef Fsqd
_refine_ls_weighting_details 'w=1/[\s^2^(Fo^2^)+(0.0544P)^2^+27.8398P] where P=(Fo^2^+2Fc^2^)/3'
_refine_ls_weighting_scheme calc
_refine_ls_wR_factor_gt 0.2336
_refine_ls_wR_factor_ref 0.2436
_reflns_Friedel_coverage 0.000
_reflns_number_gt 3176
_reflns_number_total 4059
_reflns_threshold_expression 'I > 2\s(I)'
_cod_data_source_file d3dt03096b2.cif
_cod_data_source_block mo_rc108_0m_a
_cod_depositor_comments 'Adding full bibliography for 1571241--1571243.cif.'
_cod_database_code 1571243
_shelx_shelxl_version_number 2018/3
_shelx_space_group_comment
;
The symmetry employed for this shelxl refinement is uniquely defined
by the following loop, which should always be used as a source of
symmetry information in preference to the above space-group names.
They are only intended as comments.
;
_shelx_estimated_absorpt_t_max 0.968
_shelx_estimated_absorpt_t_min 0.894
_olex2_refinement_description
;
1. Fixed Uiso
 At 1.2 times of:
  All C(H) groups, All C(H,H) groups, All N(H) groups
 At 1.5 times of:
  All C(H,H,H) groups
2. Uiso/Uaniso restraints and constraints
Uanis(C4) \\sim Ueq, Uanis(C6) \\sim Ueq, Uanis(C5) \\sim Ueq: with sigma of
0.1 and sigma for terminal atoms of 0.2
Uanis(C3) \\sim Ueq, Uanis(C2) \\sim Ueq, Uanis(C1) \\sim Ueq: with sigma of
0.1 and sigma for terminal atoms of 0.2
Uanis(C25) = Uanis(C26) = Uanis(C27) = Uanis(C28) = Uanis(C29) = Uanis(C30) =
Uanis(C31) = Uanis(C32) = Uanis(C33) = Uanis(C34) = Uanis(C10) = Uanis(C9) =
Uanis(C24) = Uanis(C14) = Uanis(C13) = Uanis(C12) = Uanis(C11) = Uanis(C15) =
Uanis(C16) = Uanis(C17) = Uanis(C18) = Uanis(C19)
Uanis(C35) = Uanis(C22) = Uanis(C37) = Uanis(C20)
Uanis(C8) = Uanis(C7)
Uanis(O5) = Uanis(O3) = Uanis(O1) = Uanis(O7)
3.a Secondary CH2 refined with riding coordinates:
 C7(H7A,H7B), C8(H8A,H8B)
3.b Aromatic/amide H refined with riding coordinates:
 N3(H3), N4(H4), N5(H5), N7(H7), C1(H1), C2(H2), C4(H4A), C5(H5A), C10(H10),
 C12(H12), C13(H13), C16(H16), C17(H17), C19(H19), C25(H25), C27(H27), C28(H28),
  C31(H31), C32(H32), C34(H34)
3.c Idealised Me refined as rotating group:
 C21(H21A,H21B,H21C), C23(H23A,H23B,H23C), C36(H36A,H36B,H36C), C38(H38A,H38B,
 H38C)
;
_smtbx_masks_void_probe_radius 1.2
_smtbx_masks_void_truncation_radius 1.2
_olex2_date_sample_data_collection 2023-12-06
_olex2_date_sample_submission 2023-12-05
_olex2_exptl_crystal_mounting_method 'Frozen on a Mitegen cryoloop using Paretone oil.'
_olex2_submission_special_instructions 'No special instructions were received'

loop_
_space_group_symop_operation_xyz
'x, y, z'
'-x, -y, -z'

loop_
_atom_site_label
_atom_site_type_symbol
_atom_site_fract_x
_atom_site_fract_y
_atom_site_fract_z
_atom_site_U_iso_or_equiv
_atom_site_adp_type
_atom_site_occupancy
_atom_site_site_symmetry_order
_atom_site_calc_flag
_atom_site_refinement_flags_posn
_atom_site_refinement_flags_adp
_atom_site_refinement_flags_occupancy
_atom_site_disorder_assembly
_atom_site_disorder_group
Cu1 Cu 0.5440(2) 0.65469(11) 0.36587(7) 0.0298(5) Uani 1 1 d . . . . .
O1 O 0.7847(10) 0.9401(5) 0.0852(4) 0.0257(10) Uani 1 1 d . . . . .
O2 O 0.7096(12) 0.8639(6) -0.0165(3) 0.034(2) Uani 1 1 d . . . . .
O3 O 0.6413(10) 0.2297(5) 0.3194(4) 0.0257(10) Uani 1 1 d . . . . .
O4 O 0.5967(12) 0.1214(5) 0.2278(4) 0.039(2) Uani 1 1 d . . . . .
O5 O 0.0859(10) 0.1084(5) 0.3526(4) 0.0257(10) Uani 1 1 d . . . . .
O6 O 0.1296(11) 0.0160(5) 0.2604(4) 0.031(2) Uani 1 1 d . . . . .
O7 O 0.2868(10) 0.8335(5) 0.1285(4) 0.0257(10) Uani 1 1 d . . . . .
O8 O 0.2073(11) 0.7612(5) 0.0250(3) 0.031(2) Uani 1 1 d . . . . .
N1 N 0.5348(12) 0.7713(6) 0.3248(4) 0.020(2) Uani 1 1 d . . . . .
N2 N 0.5422(16) 0.5317(7) 0.4010(4) 0.034(3) Uani 1 1 d . . . . .
N3 N 0.4242(14) 0.8957(7) 0.2838(4) 0.026(2) Uani 1 1 d . . . . .
H3 H 0.346281 0.937842 0.274898 0.031 Uiso 1 1 calc R U . . .
N4 N 0.6319(19) 0.4059(8) 0.4456(5) 0.045(3) Uani 1 1 d . . . . .
H4 H 0.707609 0.368418 0.462772 0.054 Uiso 1 1 calc R U . . .
N5 N 0.1635(14) 0.4677(7) 0.3108(4) 0.032(3) Uani 1 1 d . . . . .
H5 H 0.156004 0.524657 0.293294 0.038 Uiso 1 1 calc R U . . .
N6 N 0.2548(13) 0.5631(6) 0.2053(4) 0.026(2) Uani 1 1 d . . . . .
N7 N 0.8282(12) 0.6828(6) 0.2345(4) 0.020(2) Uani 1 1 d . . . . .
H7 H 0.842817 0.627306 0.252513 0.023 Uiso 1 1 calc R U . . .
N8 N 0.6922(12) 0.4847(6) 0.2269(4) 0.017(2) Uani 1 1 d . . . . .
C1 C 0.3870(17) 0.8209(8) 0.3229(5) 0.027(3) Uani 1 1 d . U . . .
H1 H 0.271980 0.805255 0.345879 0.032 Uiso 1 1 calc R U . . .
C2 C 0.6028(18) 0.8960(8) 0.2601(5) 0.024(3) Uani 1 1 d . U . . .
H2 H 0.665850 0.941562 0.231323 0.028 Uiso 1 1 calc R U . . .
C3 C 0.6741(16) 0.8190(8) 0.2854(5) 0.022(3) Uani 1 1 d . U . . .
C4 C 0.690(2) 0.4979(10) 0.4260(5) 0.042(4) Uani 1 1 d . U . . .
H4A H 0.820299 0.534044 0.429457 0.050 Uiso 1 1 calc R U . . .
C5 C 0.436(3) 0.3785(10) 0.4349(6) 0.045(4) Uani 1 1 d . U . . .
H5A H 0.355458 0.317590 0.445248 0.054 Uiso 1 1 calc R U . . .
C6 C 0.381(2) 0.4586(9) 0.4058(5) 0.037(3) Uani 1 1 d . U . . .
C7 C 0.8585(16) 0.7807(8) 0.2757(5) 0.024(2) Uani 1 1 d . . . . .
H7A H 0.950860 0.832093 0.255188 0.029 Uiso 1 1 calc R U . . .
H7B H 0.916636 0.771552 0.318713 0.029 Uiso 1 1 calc R U . . .
C8 C 0.1828(16) 0.4701(8) 0.3817(5) 0.024(2) Uani 1 1 d . . . . .
H8A H 0.085758 0.414297 0.396260 0.029 Uiso 1 1 calc R U . . .
H8B H 0.154301 0.535596 0.401462 0.029 Uiso 1 1 calc R U . . .
C9 C 0.7783(15) 0.6748(8) 0.1695(5) 0.0198(6) Uani 1 1 d . . . . .
C10 C 0.7852(15) 0.7642(8) 0.1380(5) 0.0198(6) Uani 1 1 d . . . . .
H10 H 0.823333 0.828472 0.162804 0.024 Uiso 1 1 calc R U . . .
C11 C 0.7385(15) 0.7618(8) 0.0726(5) 0.0198(6) Uani 1 1 d . . . . .
C12 C 0.6739(14) 0.6677(7) 0.0359(5) 0.0198(6) Uani 1 1 d . . . . .
H12 H 0.637024 0.664763 -0.009076 0.024 Uiso 1 1 calc R U . . .
C13 C 0.6651(14) 0.5802(8) 0.0665(5) 0.0198(6) Uani 1 1 d . . . . .
H13 H 0.623963 0.516481 0.041291 0.024 Uiso 1 1 calc R U . . .
C14 C 0.7132(15) 0.5795(8) 0.1324(5) 0.0198(6) Uani 1 1 d . . . . .
C15 C 0.6879(15) 0.4794(8) 0.1619(5) 0.0198(6) Uani 1 1 d . . . . .
C16 C 0.6688(14) 0.3848(7) 0.1237(5) 0.0198(6) Uani 1 1 d . . . . .
H16 H 0.671308 0.382460 0.077574 0.024 Uiso 1 1 calc R U . . .
C17 C 0.6470(14) 0.2980(8) 0.1535(5) 0.0198(6) Uani 1 1 d . . . . .
H17 H 0.630576 0.233890 0.128126 0.024 Uiso 1 1 calc R U . . .
C18 C 0.6485(15) 0.3016(8) 0.2205(5) 0.0198(6) Uani 1 1 d . . . . .
C19 C 0.6713(14) 0.3963(7) 0.2551(5) 0.0198(6) Uani 1 1 d . . . . .
H19 H 0.672474 0.399508 0.301360 0.024 Uiso 1 1 calc R U . . .
C20 C 0.7449(15) 0.8600(8) 0.0410(6) 0.0221(14) Uani 1 1 d . . . . .
C21 C 0.7960(19) 1.0427(9) 0.0627(6) 0.042(3) Uani 1 1 d . . . . .
H21A H 0.904714 1.056338 0.034153 0.063 Uiso 1 1 calc R U . . .
H21B H 0.815633 1.094026 0.100469 0.063 Uiso 1 1 calc R U . . .
H21C H 0.675015 1.045946 0.038636 0.063 Uiso 1 1 calc R U . . .
C22 C 0.6272(15) 0.2074(9) 0.2547(5) 0.0221(14) Uani 1 1 d . . . . .
C23 C 0.6212(18) 0.1443(9) 0.3588(6) 0.036(3) Uani 1 1 d . . . . .
H23A H 0.709276 0.098689 0.344195 0.055 Uiso 1 1 calc R U . . .
H23B H 0.487352 0.106771 0.354238 0.055 Uiso 1 1 calc R U . . .
H23C H 0.653430 0.169537 0.404620 0.055 Uiso 1 1 calc R U . . .
C24 C 0.1565(15) 0.3788(8) 0.2705(5) 0.0198(6) Uani 1 1 d . . . . .
C25 C 0.1346(14) 0.2850(7) 0.2970(5) 0.0198(6) Uani 1 1 d . . . . .
H25 H 0.121590 0.283191 0.342626 0.024 Uiso 1 1 calc R U . . .
C26 C 0.1315(15) 0.1949(8) 0.2585(5) 0.0198(6) Uani 1 1 d . . . . .
C27 C 0.1453(14) 0.1941(8) 0.1914(5) 0.0198(6) Uani 1 1 d . . . . .
H27 H 0.140908 0.131783 0.164946 0.024 Uiso 1 1 calc R U . . .
C28 C 0.1652(14) 0.2847(7) 0.1644(5) 0.0198(6) Uani 1 1 d . . . . .
H28 H 0.176861 0.284313 0.118633 0.024 Uiso 1 1 calc R U . . .
C29 C 0.1694(15) 0.3793(8) 0.2016(5) 0.0198(6) Uani 1 1 d . . . . .
C30 C 0.1895(15) 0.4736(8) 0.1689(5) 0.0198(6) Uani 1 1 d . . . . .
C31 C 0.1453(14) 0.4743(8) 0.1025(5) 0.0198(6) Uani 1 1 d . . . . .
H31 H 0.101539 0.411546 0.076572 0.024 Uiso 1 1 calc R U . . .
C32 C 0.1642(14) 0.5648(7) 0.0738(5) 0.0198(6) Uani 1 1 d . . . . .
H32 H 0.134527 0.564684 0.028515 0.024 Uiso 1 1 calc R U . . .
C33 C 0.2274(15) 0.6559(8) 0.1123(5) 0.0198(6) Uani 1 1 d . . . . .
C34 C 0.2676(15) 0.6501(8) 0.1776(5) 0.0198(6) Uani 1 1 d . . . . .
H34 H 0.307043 0.712247 0.204541 0.024 Uiso 1 1 calc R U . . .
C35 C 0.1116(15) 0.0972(8) 0.2893(5) 0.0221(14) Uani 1 1 d . . . . .
C36 C 0.0652(19) 0.0201(8) 0.3873(6) 0.040(3) Uani 1 1 d . . . . .
H36A H -0.050582 -0.028603 0.370136 0.060 Uiso 1 1 calc R U . . .
H36B H 0.052102 0.039652 0.433656 0.060 Uiso 1 1 calc R U . . .
H36C H 0.179734 -0.011689 0.382044 0.060 Uiso 1 1 calc R U . . .
C37 C 0.2375(15) 0.7531(8) 0.0822(6) 0.0221(14) Uani 1 1 d . . . . .
C38 C 0.3010(19) 0.9353(9) 0.1080(6) 0.038(3) Uani 1 1 d . . . . .
H38A H 0.385954 0.942921 0.071298 0.057 Uiso 1 1 calc R U . . .
H38B H 0.354713 0.985775 0.144383 0.057 Uiso 1 1 calc R U . . .
H38C H 0.171761 0.946231 0.094577 0.057 Uiso 1 1 calc R U . . .

loop_
_atom_site_aniso_label
_atom_site_aniso_U_11
_atom_site_aniso_U_22
_atom_site_aniso_U_33
_atom_site_aniso_U_23
_atom_site_aniso_U_13
_atom_site_aniso_U_12
Cu1 0.0294(10) 0.0319(9) 0.0323(9) 0.0157(7) 0.0043(7) 0.0104(7)
O1 0.023(2) 0.016(2) 0.039(2) 0.0131(18) 0.0033(19) -0.0014(17)
O2 0.054(6) 0.032(5) 0.018(4) 0.018(4) 0.002(4) 0.008(4)
O3 0.023(2) 0.016(2) 0.039(2) 0.0131(18) 0.0033(19) -0.0014(17)
O4 0.044(6) 0.013(4) 0.056(6) -0.001(4) -0.007(5) -0.005(4)
O5 0.023(2) 0.016(2) 0.039(2) 0.0131(18) 0.0033(19) -0.0014(17)
O6 0.019(5) 0.012(4) 0.062(6) 0.008(4) 0.005(4) 0.001(3)
O7 0.023(2) 0.016(2) 0.039(2) 0.0131(18) 0.0033(19) -0.0014(17)
O8 0.039(5) 0.033(5) 0.019(4) 0.011(4) -0.005(4) 0.000(4)
N1 0.010(5) 0.027(5) 0.023(5) 0.006(4) 0.002(4) 0.000(5)
N2 0.053(8) 0.032(6) 0.024(6) 0.010(5) 0.003(5) 0.019(6)
N3 0.029(7) 0.030(6) 0.021(5) -0.001(5) -0.012(5) 0.015(5)
N4 0.065(10) 0.039(7) 0.034(7) -0.004(5) -0.010(6) 0.024(6)
N5 0.038(7) 0.032(6) 0.035(6) 0.013(5) 0.008(5) 0.025(5)
N6 0.025(6) 0.020(5) 0.035(6) 0.009(4) -0.005(5) 0.008(4)
N7 0.024(6) 0.014(5) 0.021(5) 0.005(4) -0.008(4) 0.004(4)
N8 0.015(5) 0.016(5) 0.021(5) 0.008(4) -0.001(4) 0.002(4)
C1 0.025(8) 0.021(6) 0.034(7) 0.005(6) 0.000(6) 0.002(6)
C2 0.031(8) 0.011(6) 0.027(7) -0.001(5) -0.004(6) 0.003(5)
C3 0.014(7) 0.028(7) 0.025(6) -0.002(5) 0.002(5) 0.007(6)
C4 0.065(11) 0.045(9) 0.021(7) 0.000(6) -0.005(7) 0.030(8)
C5 0.084(13) 0.036(8) 0.019(7) 0.000(6) 0.005(8) 0.025(8)
C6 0.063(10) 0.037(8) 0.022(7) 0.015(6) 0.025(7) 0.031(8)
C7 0.028(5) 0.017(4) 0.029(5) 0.010(4) 0.003(4) 0.007(4)
C8 0.028(5) 0.017(4) 0.029(5) 0.010(4) 0.003(4) 0.007(4)
C9 0.0071(13) 0.0201(11) 0.0328(13) 0.0068(10) 0.0015(11) 0.0020(10)
C10 0.0071(13) 0.0201(11) 0.0328(13) 0.0068(10) 0.0015(11) 0.0020(10)
C11 0.0071(13) 0.0201(11) 0.0328(13) 0.0068(10) 0.0015(11) 0.0020(10)
C12 0.0071(13) 0.0201(11) 0.0328(13) 0.0068(10) 0.0015(11) 0.0020(10)
C13 0.0071(13) 0.0201(11) 0.0328(13) 0.0068(10) 0.0015(11) 0.0020(10)
C14 0.0071(13) 0.0201(11) 0.0328(13) 0.0068(10) 0.0015(11) 0.0020(10)
C15 0.0071(13) 0.0201(11) 0.0328(13) 0.0068(10) 0.0015(11) 0.0020(10)
C16 0.0071(13) 0.0201(11) 0.0328(13) 0.0068(10) 0.0015(11) 0.0020(10)
C17 0.0071(13) 0.0201(11) 0.0328(13) 0.0068(10) 0.0015(11) 0.0020(10)
C18 0.0071(13) 0.0201(11) 0.0328(13) 0.0068(10) 0.0015(11) 0.0020(10)
C19 0.0071(13) 0.0201(11) 0.0328(13) 0.0068(10) 0.0015(11) 0.0020(10)
C20 0.004(3) 0.027(3) 0.034(4) 0.005(3) -0.003(3) -0.001(3)
C21 0.042(9) 0.038(8) 0.048(8) 0.012(6) -0.006(7) 0.011(7)
C22 0.004(3) 0.027(3) 0.034(4) 0.005(3) -0.003(3) -0.001(3)
C23 0.035(8) 0.031(7) 0.044(8) 0.006(6) -0.004(6) 0.006(6)
C24 0.0071(13) 0.0201(11) 0.0328(13) 0.0068(10) 0.0015(11) 0.0020(10)
C25 0.0071(13) 0.0201(11) 0.0328(13) 0.0068(10) 0.0015(11) 0.0020(10)
C26 0.0071(13) 0.0201(11) 0.0328(13) 0.0068(10) 0.0015(11) 0.0020(10)
C27 0.0071(13) 0.0201(11) 0.0328(13) 0.0068(10) 0.0015(11) 0.0020(10)
C28 0.0071(13) 0.0201(11) 0.0328(13) 0.0068(10) 0.0015(11) 0.0020(10)
C29 0.0071(13) 0.0201(11) 0.0328(13) 0.0068(10) 0.0015(11) 0.0020(10)
C30 0.0071(13) 0.0201(11) 0.0328(13) 0.0068(10) 0.0015(11) 0.0020(10)
C31 0.0071(13) 0.0201(11) 0.0328(13) 0.0068(10) 0.0015(11) 0.0020(10)
C32 0.0071(13) 0.0201(11) 0.0328(13) 0.0068(10) 0.0015(11) 0.0020(10)
C33 0.0071(13) 0.0201(11) 0.0328(13) 0.0068(10) 0.0015(11) 0.0020(10)
C34 0.0071(13) 0.0201(11) 0.0328(13) 0.0068(10) 0.0015(11) 0.0020(10)
C35 0.004(3) 0.027(3) 0.034(4) 0.005(3) -0.003(3) -0.001(3)
C36 0.048(9) 0.023(7) 0.049(8) 0.009(6) 0.022(7) 0.002(6)
C37 0.004(3) 0.027(3) 0.034(4) 0.005(3) -0.003(3) -0.001(3)
C38 0.044(9) 0.035(7) 0.039(8) 0.011(6) -0.003(6) 0.014(6)

loop_
_atom_type_symbol
_atom_type_description
_atom_type_scat_dispersion_real
_atom_type_scat_dispersion_imag
_atom_type_scat_source
C C 0.0033 0.0016 'International Tables Vol C Tables 4.2.6.8 and 6.1.1.4'
H H 0.0000 0.0000 'International Tables Vol C Tables 4.2.6.8 and 6.1.1.4'
Cu Cu 0.3201 1.2651 'International Tables Vol C Tables 4.2.6.8 and 6.1.1.4'
N N 0.0061 0.0033 'International Tables Vol C Tables 4.2.6.8 and 6.1.1.4'
O O 0.0106 0.0060 'International Tables Vol C Tables 4.2.6.8 and 6.1.1.4'

loop_
_geom_angle_atom_site_label_1
_geom_angle_atom_site_label_2
_geom_angle_atom_site_label_3
_geom_angle
_geom_angle_site_symmetry_1
_geom_angle_site_symmetry_3
_geom_angle_publ_flag
N1 Cu1 N2 175.3(4) . . ?
C20 O1 C21 118.0(9) . . ?
C22 O3 C23 116.8(8) . . ?
C35 O5 C36 118.0(9) . . ?
C37 O7 C38 117.8(8) . . ?
C1 N1 Cu1 126.5(8) . . ?
C1 N1 C3 106.8(9) . . ?
C3 N1 Cu1 126.6(7) . . ?
C4 N2 Cu1 127.8(10) . . ?
C4 N2 C6 107.1(10) . . ?
C6 N2 Cu1 125.2(8) . . ?
C1 N3 H3 125.7 . . ?
C1 N3 C2 108.6(9) . . ?
C2 N3 H3 125.7 . . ?
C4 N4 H4 125.4 . . ?
C4 N4 C5 109.3(11) . . ?
C5 N4 H4 125.4 . . ?
C8 N5 H5 119.0 . . ?
C24 N5 H5 119.0 . . ?
C24 N5 C8 122.0(8) . . ?
C34 N6 C30 119.2(9) . . ?
C7 N7 H7 118.6 . . ?
C9 N7 H7 118.6 . . ?
C9 N7 C7 122.8(8) . . ?
C15 N8 C19 117.8(9) . . ?
N1 C1 N3 109.9(10) . . ?
N1 C1 H1 125.0 . . ?
N3 C1 H1 125.0 . . ?
N3 C2 H2 126.4 . . ?
C3 C2 N3 107.2(10) . . ?
C3 C2 H2 126.4 . . ?
N1 C3 C7 120.6(9) . . ?
C2 C3 N1 107.5(10) . . ?
C2 C3 C7 131.8(11) . . ?
N2 C4 N4 110.1(13) . . ?
N2 C4 H4A 124.9 . . ?
N4 C4 H4A 124.9 . . ?
N4 C5 H5A 127.6 . . ?
N4 C5 C6 104.9(12) . . ?
C6 C5 H5A 127.6 . . ?
N2 C6 C5 108.6(12) . . ?
N2 C6 C8 122.5(10) . . ?
C5 C6 C8 128.9(13) . . ?
N7 C7 C3 112.0(9) . . ?
N7 C7 H7A 109.2 . . ?
N7 C7 H7B 109.2 . . ?
C3 C7 H7A 109.2 . . ?
C3 C7 H7B 109.2 . . ?
H7A C7 H7B 107.9 . . ?
N5 C8 C6 113.0(9) . . ?
N5 C8 H8A 109.0 . . ?
N5 C8 H8B 109.0 . . ?
C6 C8 H8A 109.0 . . ?
C6 C8 H8B 109.0 . . ?
H8A C8 H8B 107.8 . . ?
N7 C9 C10 119.0(10) . . ?
N7 C9 C14 122.8(9) . . ?
C10 C9 C14 118.2(10) . . ?
C9 C10 H10 118.9 . . ?
C11 C10 C9 122.1(10) . . ?
C11 C10 H10 118.9 . . ?
C10 C11 C12 119.7(9) . . ?
C10 C11 C20 120.3(10) . . ?
C12 C11 C20 119.8(9) . . ?
C11 C12 H12 120.8 . . ?
C13 C12 C11 118.4(10) . . ?
C13 C12 H12 120.8 . . ?
C12 C13 H13 118.2 . . ?
C12 C13 C14 123.5(10) . . ?
C14 C13 H13 118.2 . . ?
C9 C14 C15 122.8(9) . . ?
C13 C14 C9 118.0(9) . . ?
C13 C14 C15 119.2(9) . . ?
N8 C15 C14 116.1(9) . . ?
N8 C15 C16 121.3(9) . . ?
C16 C15 C14 122.5(10) . . ?
C15 C16 H16 120.3 . . ?
C17 C16 C15 119.3(10) . . ?
C17 C16 H16 120.3 . . ?
C16 C17 H17 119.8 . . ?
C16 C17 C18 120.3(10) . . ?
C18 C17 H17 119.8 . . ?
C17 C18 C19 117.7(9) . . ?
C17 C18 C22 121.6(10) . . ?
C19 C18 C22 120.7(10) . . ?
N8 C19 C18 123.5(10) . . ?
N8 C19 H19 118.2 . . ?
C18 C19 H19 118.2 . . ?
O1 C20 C11 110.7(9) . . ?
O2 C20 O1 125.1(10) . . ?
O2 C20 C11 124.1(10) . . ?
O1 C21 H21A 109.5 . . ?
O1 C21 H21B 109.5 . . ?
O1 C21 H21C 109.5 . . ?
H21A C21 H21B 109.5 . . ?
H21A C21 H21C 109.5 . . ?
H21B C21 H21C 109.5 . . ?
O3 C22 C18 111.1(9) . . ?
O4 C22 O3 124.2(10) . . ?
O4 C22 C18 124.6(10) . . ?
O3 C23 H23A 109.5 . . ?
O3 C23 H23B 109.5 . . ?
O3 C23 H23C 109.5 . . ?
H23A C23 H23B 109.5 . . ?
H23A C23 H23C 109.5 . . ?
H23B C23 H23C 109.5 . . ?
N5 C24 C25 119.9(10) . . ?
N5 C24 C29 121.9(9) . . ?
C25 C24 C29 118.2(10) . . ?
C24 C25 H25 119.2 . . ?
C26 C25 C24 121.6(10) . . ?
C26 C25 H25 119.2 . . ?
C25 C26 C27 120.9(9) . . ?
C25 C26 C35 119.4(10) . . ?
C27 C26 C35 119.6(10) . . ?
C26 C27 H27 120.8 . . ?
C28 C27 C26 118.4(10) . . ?
C28 C27 H27 120.8 . . ?
C27 C28 H28 118.5 . . ?
C27 C28 C29 123.0(10) . . ?
C29 C28 H28 118.5 . . ?
C24 C29 C30 122.4(9) . . ?
C28 C29 C24 117.8(9) . . ?
C28 C29 C30 119.8(10) . . ?
N6 C30 C29 117.9(9) . . ?
N6 C30 C31 119.2(9) . . ?
C31 C30 C29 122.9(10) . . ?
C30 C31 H31 119.5 . . ?
C32 C31 C30 121.0(10) . . ?
C32 C31 H31 119.5 . . ?
C31 C32 H32 120.6 . . ?
C31 C32 C33 118.8(10) . . ?
C33 C32 H32 120.6 . . ?
C32 C33 C37 118.7(10) . . ?
C34 C33 C32 117.3(9) . . ?
C34 C33 C37 123.8(10) . . ?
N6 C34 C33 124.3(10) . . ?
N6 C34 H34 117.9 . . ?
C33 C34 H34 117.9 . . ?
O5 C35 C26 113.0(9) . . ?
O6 C35 O5 123.0(10) . . ?
O6 C35 C26 123.8(10) . . ?
O5 C36 H36A 109.5 . . ?
O5 C36 H36B 109.5 . . ?
O5 C36 H36C 109.5 . . ?
H36A C36 H36B 109.5 . . ?
H36A C36 H36C 109.5 . . ?
H36B C36 H36C 109.5 . . ?
O7 C37 C33 110.0(9) . . ?
O8 C37 O7 124.3(9) . . ?
O8 C37 C33 125.7(10) . . ?
O7 C38 H38A 109.5 . . ?
O7 C38 H38B 109.5 . . ?
O7 C38 H38C 109.5 . . ?
H38A C38 H38B 109.5 . . ?
H38A C38 H38C 109.5 . . ?
H38B C38 H38C 109.5 . . ?

loop_
_geom_bond_atom_site_label_1
_geom_bond_atom_site_label_2
_geom_bond_distance
_geom_bond_site_symmetry_2
_geom_bond_publ_flag
Cu1 N1 1.849(8) . ?
Cu1 N2 1.852(9) . ?
O1 C20 1.328(13) . ?
O1 C21 1.476(13) . ?
O2 C20 1.210(12) . ?
O3 C22 1.338(13) . ?
O3 C23 1.447(13) . ?
O4 C22 1.211(13) . ?
O5 C35 1.320(12) . ?
O5 C36 1.422(13) . ?
O6 C35 1.221(13) . ?
O7 C37 1.361(13) . ?
O7 C38 1.448(13) . ?
O8 C37 1.209(12) . ?
N1 C1 1.329(14) . ?
N1 C3 1.393(13) . ?
N2 C4 1.315(15) . ?
N2 C6 1.366(16) . ?
N3 H3 0.8800 . ?
N3 C1 1.333(13) . ?
N3 C2 1.359(14) . ?
N4 H4 0.8800 . ?
N4 C4 1.327(16) . ?
N4 C5 1.361(18) . ?
N5 H5 0.8800 . ?
N5 C8 1.459(13) . ?
N5 C24 1.383(13) . ?
N6 C30 1.352(13) . ?
N6 C34 1.330(13) . ?
N7 H7 0.8800 . ?
N7 C7 1.474(13) . ?
N7 C9 1.364(13) . ?
N8 C15 1.336(13) . ?
N8 C19 1.349(12) . ?
C1 H1 0.9500 . ?
C2 H2 0.9500 . ?
C2 C3 1.358(15) . ?
C3 C7 1.489(15) . ?
C4 H4A 0.9500 . ?
C5 H5A 0.9500 . ?
C5 C6 1.380(16) . ?
C6 C8 1.504(17) . ?
C7 H7A 0.9900 . ?
C7 H7B 0.9900 . ?
C8 H8A 0.9900 . ?
C8 H8B 0.9900 . ?
C9 C10 1.403(14) . ?
C9 C14 1.419(14) . ?
C10 H10 0.9500 . ?
C10 C11 1.375(14) . ?
C11 C12 1.402(14) . ?
C11 C20 1.511(15) . ?
C12 H12 0.9500 . ?
C12 C13 1.370(14) . ?
C13 H13 0.9500 . ?
C13 C14 1.391(14) . ?
C14 C15 1.501(14) . ?
C15 C16 1.412(15) . ?
C16 H16 0.9500 . ?
C16 C17 1.347(14) . ?
C17 H17 0.9500 . ?
C17 C18 1.377(14) . ?
C18 C19 1.379(14) . ?
C18 C22 1.484(15) . ?
C19 H19 0.9500 . ?
C21 H21A 0.9800 . ?
C21 H21B 0.9800 . ?
C21 H21C 0.9800 . ?
C23 H23A 0.9800 . ?
C23 H23B 0.9800 . ?
C23 H23C 0.9800 . ?
C24 C25 1.398(14) . ?
C24 C29 1.426(15) . ?
C25 H25 0.9500 . ?
C25 C26 1.380(14) . ?
C26 C27 1.388(14) . ?
C26 C35 1.489(15) . ?
C27 H27 0.9500 . ?
C27 C28 1.364(14) . ?
C28 H28 0.9500 . ?
C28 C29 1.415(14) . ?
C29 C30 1.468(14) . ?
C30 C31 1.396(14) . ?
C31 H31 0.9500 . ?
C31 C32 1.379(14) . ?
C32 H32 0.9500 . ?
C32 C33 1.387(14) . ?
C33 C34 1.378(14) . ?
C33 C37 1.480(15) . ?
C34 H34 0.9500 . ?
C36 H36A 0.9800 . ?
C36 H36B 0.9800 . ?
C36 H36C 0.9800 . ?
C38 H38A 0.9800 . ?
C38 H38B 0.9800 . ?
C38 H38C 0.9800 . ?

loop_
_geom_torsion_atom_site_label_1
_geom_torsion_atom_site_label_2
_geom_torsion_atom_site_label_3
_geom_torsion_atom_site_label_4
_geom_torsion
_geom_torsion_site_symmetry_1
_geom_torsion_site_symmetry_2
_geom_torsion_site_symmetry_3
_geom_torsion_site_symmetry_4
_geom_torsion_publ_flag
Cu1 N1 C1 N3 -174.1(7) . . . . ?
Cu1 N1 C3 C2 174.3(7) . . . . ?
Cu1 N1 C3 C7 -3.7(14) . . . . ?
Cu1 N2 C4 N4 -179.4(8) . . . . ?
Cu1 N2 C6 C5 -179.5(8) . . . . ?
Cu1 N2 C6 C8 0.7(15) . . . . ?
N1 C3 C7 N7 71.7(12) . . . . ?
N2 C6 C8 N5 67.8(14) . . . . ?
N3 C2 C3 N1 0.3(12) . . . . ?
N3 C2 C3 C7 178.0(11) . . . . ?
N4 C5 C6 N2 -1.2(13) . . . . ?
N4 C5 C6 C8 178.6(11) . . . . ?
N5 C24 C25 C26 -178.5(10) . . . . ?
N5 C24 C29 C28 178.6(10) . . . . ?
N5 C24 C29 C30 -0.4(16) . . . . ?
N6 C30 C31 C32 -1.1(15) . . . . ?
N7 C9 C10 C11 179.5(9) . . . . ?
N7 C9 C14 C13 179.7(10) . . . . ?
N7 C9 C14 C15 1.8(16) . . . . ?
N8 C15 C16 C17 2.6(15) . . . . ?
C1 N1 C3 C2 -0.8(12) . . . . ?
C1 N1 C3 C7 -178.8(10) . . . . ?
C1 N3 C2 C3 0.3(12) . . . . ?
C2 N3 C1 N1 -0.8(12) . . . . ?
C2 C3 C7 N7 -105.7(13) . . . . ?
C3 N1 C1 N3 1.0(12) . . . . ?
C4 N2 C6 C5 0.2(13) . . . . ?
C4 N2 C6 C8 -179.6(10) . . . . ?
C4 N4 C5 C6 1.8(13) . . . . ?
C5 N4 C4 N2 -1.7(14) . . . . ?
C5 C6 C8 N5 -112.0(13) . . . . ?
C6 N2 C4 N4 0.9(13) . . . . ?
C7 N7 C9 C10 10.2(15) . . . . ?
C7 N7 C9 C14 -167.6(10) . . . . ?
C8 N5 C24 C25 11.0(15) . . . . ?
C8 N5 C24 C29 -169.6(10) . . . . ?
C9 N7 C7 C3 69.3(12) . . . . ?
C9 C10 C11 C12 2.7(16) . . . . ?
C9 C10 C11 C20 179.1(10) . . . . ?
C9 C14 C15 N8 13.0(15) . . . . ?
C9 C14 C15 C16 -164.4(10) . . . . ?
C10 C9 C14 C13 1.8(15) . . . . ?
C10 C9 C14 C15 -176.0(10) . . . . ?
C10 C11 C12 C13 -2.0(15) . . . . ?
C10 C11 C20 O1 -4.7(14) . . . . ?
C10 C11 C20 O2 178.5(10) . . . . ?
C11 C12 C13 C14 1.4(16) . . . . ?
C12 C11 C20 O1 171.6(9) . . . . ?
C12 C11 C20 O2 -5.2(16) . . . . ?
C12 C13 C14 C9 -1.3(16) . . . . ?
C12 C13 C14 C15 176.6(10) . . . . ?
C13 C14 C15 N8 -164.8(9) . . . . ?
C13 C14 C15 C16 17.8(15) . . . . ?
C14 C9 C10 C11 -2.6(16) . . . . ?
C14 C15 C16 C17 179.8(10) . . . . ?
C15 N8 C19 C18 0.8(15) . . . . ?
C15 C16 C17 C18 -1.7(16) . . . . ?
C16 C17 C18 C19 0.5(15) . . . . ?
C16 C17 C18 C22 -179.3(10) . . . . ?
C17 C18 C19 N8 0.0(16) . . . . ?
C17 C18 C22 O3 177.3(9) . . . . ?
C17 C18 C22 O4 -4.2(17) . . . . ?
C19 N8 C15 C14 -179.5(9) . . . . ?
C19 N8 C15 C16 -2.1(14) . . . . ?
C19 C18 C22 O3 -2.4(14) . . . . ?
C19 C18 C22 O4 176.0(10) . . . . ?
C20 C11 C12 C13 -178.4(10) . . . . ?
C21 O1 C20 O2 -3.0(16) . . . . ?
C21 O1 C20 C11 -179.8(9) . . . . ?
C22 C18 C19 N8 179.7(9) . . . . ?
C23 O3 C22 O4 1.0(15) . . . . ?
C23 O3 C22 C18 179.4(9) . . . . ?
C24 N5 C8 C6 71.8(13) . . . . ?
C24 C25 C26 C27 -1.6(16) . . . . ?
C24 C25 C26 C35 178.8(9) . . . . ?
C24 C29 C30 N6 19.9(15) . . . . ?
C24 C29 C30 C31 -160.4(10) . . . . ?
C25 C24 C29 C28 -1.9(15) . . . . ?
C25 C24 C29 C30 179.0(10) . . . . ?
C25 C26 C27 C28 1.0(15) . . . . ?
C25 C26 C35 O5 4.2(14) . . . . ?
C25 C26 C35 O6 -171.3(10) . . . . ?
C26 C27 C28 C29 -1.0(16) . . . . ?
C27 C26 C35 O5 -175.4(9) . . . . ?
C27 C26 C35 O6 9.2(16) . . . . ?
C27 C28 C29 C24 1.5(15) . . . . ?
C27 C28 C29 C30 -179.4(10) . . . . ?
C28 C29 C30 N6 -159.1(9) . . . . ?
C28 C29 C30 C31 20.6(16) . . . . ?
C29 C24 C25 C26 2.0(15) . . . . ?
C29 C30 C31 C32 179.3(10) . . . . ?
C30 N6 C34 C33 -3.4(16) . . . . ?
C30 C31 C32 C33 -0.3(15) . . . . ?
C31 C32 C33 C34 -0.1(15) . . . . ?
C31 C32 C33 C37 -176.7(10) . . . . ?
C32 C33 C34 N6 1.9(16) . . . . ?
C32 C33 C37 O7 175.0(9) . . . . ?
C32 C33 C37 O8 -5.2(17) . . . . ?
C34 N6 C30 C29 -177.5(9) . . . . ?
C34 N6 C30 C31 2.8(15) . . . . ?
C34 C33 C37 O7 -1.4(14) . . . . ?
C34 C33 C37 O8 178.3(10) . . . . ?
C35 C26 C27 C28 -179.4(9) . . . . ?
C36 O5 C35 O6 -4.4(15) . . . . ?
C36 O5 C35 C26 -180.0(9) . . . . ?
C37 C33 C34 N6 178.4(10) . . . . ?
C38 O7 C37 O8 1.1(15) . . . . ?
C38 O7 C37 C33 -179.2(9) . . . . ?

loop_
_smtbx_masks_void_nr
_smtbx_masks_void_average_x
_smtbx_masks_void_average_y
_smtbx_masks_void_average_z
_smtbx_masks_void_volume
_smtbx_masks_void_count_electrons
_smtbx_masks_void_content
1 -0.856 0.000 0.500 225.2 117.5 ?
